data_4304469
loop_
_publ_author_name
'Keisuke Suzuki'
'Naomi Shimmura'
'Khajadpai Thipyapong'
'Tomoya Uehara'
'Hiromichi Akizawa'
'Yasushi Arano'

_publ_contact_author_email ' keisuke_suzuki@nmp.co.jp '
_publ_contact_author_name ' Keisuke Suzuki'
_publ_section_title
;
Assessment of Macrocyclic Triamine Ligands As Synthons for
Organometallic 99mTc Radiopharmaceuticals
;
_journal_name_full 'Inorganic Chemistry'
_journal_page_first 2593
_journal_page_last 2600
_journal_paper_doi 10.1021/ic7019654
_journal_volume 47
_journal_year 2008
_chemical_formula_sum 'C14 H21 F3 N3 O5 Re'
_chemical_formula_weight 554.54
_space_group_IT_number 62
_symmetry_cell_setting orthorhombic
_symmetry_Int_Tables_number 62
_symmetry_space_group_name_Hall '-P 2ac 2n'
_symmetry_space_group_name_H-M 'P n m a'
_cell_angle_alpha 90
_cell_angle_beta 90
_cell_angle_gamma 90
_cell_formula_units_Z 4
_cell_length_a 15.383(1)
_cell_length_b 8.612(1)
_cell_length_c 13.902(1)
_cell_measurement_reflns_used 16
_cell_measurement_temperature 298.2
_cell_measurement_theta_max 19.6
_cell_measurement_theta_min 16.8
_cell_volume 1841.7(3)
_computing_cell_refinement WinAFC
_computing_data_collection WinAFC
_computing_data_reduction 'teXsan Ver. 1.11'
_computing_publication_material 'teXsan Ver. 1.11'
_computing_structure_refinement 'teXsan Ver. 1.10'
_computing_structure_solution SIR92
_diffrn_measured_fraction_theta_full 0.9995
_diffrn_measured_fraction_theta_max 0.9995
_diffrn_measurement_device_type 'Rigaku AFC7S'
_diffrn_measurement_method \w-2\q
_diffrn_radiation_type 'Cu K\a'
_diffrn_radiation_wavelength 1.5418
_diffrn_reflns_limit_h_max 18
_diffrn_reflns_limit_h_min 0
_diffrn_reflns_limit_k_max 0
_diffrn_reflns_limit_k_min -10
_diffrn_reflns_limit_l_max 16
_diffrn_reflns_limit_l_min 0
_diffrn_reflns_number 1993
_diffrn_reflns_theta_full 68.94
_diffrn_reflns_theta_max 68.94
_diffrn_standards_decay_% 7.93
_diffrn_standards_interval_count 150
_diffrn_standards_number 3
_exptl_absorpt_coefficient_mu 13.603
_exptl_absorpt_correction_T_max 0.991
_exptl_absorpt_correction_T_min 0.751
_exptl_absorpt_correction_type psi-scan
_exptl_absorpt_process_details '(North, Phillips & Mathews, 1968)'
_exptl_crystal_colour colorless
_exptl_crystal_density_diffrn 2.000
_exptl_crystal_density_method 'not measured'
_exptl_crystal_description prismatic
_exptl_crystal_size_max 0.150
_exptl_crystal_size_mid 0.150
_exptl_crystal_size_min 0.100
_refine_diff_density_max 1.32
_refine_diff_density_min -1.29
_refine_ls_extinction_coef 0.059(2)
_refine_ls_extinction_method 'Zachariasen(1967) type 2 Gaussian isotropic'
_refine_ls_goodness_of_fit_ref 1.412
_refine_ls_hydrogen_treatment noref
_refine_ls_number_parameters 134
_refine_ls_number_reflns 1514
_refine_ls_R_factor_gt 0.0394
_refine_ls_shift/su_max 0.0017
_refine_ls_structure_factor_coef F
_refine_ls_weighting_details 'w = 1/[\s^2^(Fo) + 0.00063|Fo|^2^]'
_refine_ls_weighting_scheme calc
_refine_ls_wR_factor_ref 0.0545
_reflns_number_gt 1514
_reflns_number_total 1835
_reflns_threshold_expression F^2^>3.0\s(F^2^)
_cod_data_source_file ic7019654-file004_2.cif
_cod_data_source_block 070621B1_Re12N3
_cod_original_cell_volume 1841.8(5)
_cod_original_formula_sum 'C14 H21 F3 N3 O5 Re '
_cod_database_code 4304469

loop_
_symmetry_equiv_pos_as_xyz
x,y,z
1/2+x,1/2-y,1/2-z
-x,1/2+y,-z
1/2-x,-y,1/2+z
-x,-y,-z
1/2-x,1/2+y,1/2+z
x,1/2-y,z
1/2+x,y,1/2-z

loop_
_atom_site_label
_atom_site_type_symbol
_atom_site_fract_x
_atom_site_fract_y
_atom_site_fract_z
_atom_site_U_iso_or_equiv
_atom_site_adp_type
_atom_site_occupancy
_atom_site_calc_flag
_atom_site_refinement_flags
_atom_site_disorder_assembly
_atom_site_disorder_group
Re(1) Re 0.76721(3) 0.2500 0.19851(3) 0.0333(2) Uani 1.00 d S . .
F(1) F 0.5353(8) 0.7500 0.1813(8) 0.186(8) Uani 1.00 d S . .
F(2) F 0.5261(7) 0.851(2) 0.3020(9) 0.40(1) Uani 1.00 d . . .
O(1) O 0.6201(6) 0.2500 0.3457(7) 0.089(4) Uani 1.00 d S . .
O(2) O 0.8660(5) 0.482(1) 0.3249(5) 0.087(3) Uani 1.00 d . . .
O(3) O 0.6789(6) 0.7500 0.3672(6) 0.075(3) Uani 1.00 d S . .
O(4) O 0.7028(7) 0.7500 0.2093(6) 0.068(3) Uani 1.00 d S . .
N(1) N 0.8585(5) 0.2500 0.0763(5) 0.028(2) Uani 1.00 d S . .
N(2) N 0.7055(4) 0.4345(7) 0.1067(4) 0.041(2) Uani 1.00 d . . .
C(1) C 0.6746(9) 0.2500 0.2922(7) 0.053(3) Uani 1.00 d S . .
C(2) C 0.8267(5) 0.400(1) 0.2753(5) 0.049(2) Uani 1.00 d . . .
C(3) C 0.9103(5) 0.3940(8) 0.0645(5) 0.041(2) Uani 1.00 d . . .
C(4) C 0.8536(6) 0.5371(9) 0.0657(6) 0.050(2) Uani 1.00 d . . .
C(5) C 0.7617(5) 0.5078(9) 0.0310(6) 0.047(2) Uani 1.00 d . . .
C(6) C 0.6172(6) 0.397(1) 0.0679(6) 0.054(2) Uani 1.00 d . . .
C(7) C 0.6130(7) 0.2500 0.0084(8) 0.052(3) Uani 1.00 d S . .
C(8) C 0.5626(9) 0.7500 0.265(1) 0.069(5) Uani 1.00 d S . .
C(9) C 0.6586(8) 0.7500 0.2840(7) 0.039(3) Uani 1.00 d S . .
H(1) H 0.8257 0.2500 0.0183 0.0349 Uiso 1.00 calc S . .
H(2) H 0.6947 0.5177 0.1512 0.0487 Uiso 1.00 calc . . .
H(3) H 0.9519 0.3999 0.1145 0.0516 Uiso 1.00 calc . . .
H(4) H 0.9405 0.3894 0.0038 0.0516 Uiso 1.00 calc . . .
H(5) H 0.8505 0.5750 0.1300 0.0611 Uiso 1.00 calc . . .
H(6) H 0.8796 0.6154 0.0261 0.0611 Uiso 1.00 calc . . .
H(7) H 0.7360 0.6044 0.0105 0.0549 Uiso 1.00 calc . . .
H(8) H 0.7636 0.4406 -0.0243 0.0549 Uiso 1.00 calc . . .
H(9) H 0.5983 0.4834 0.0284 0.0653 Uiso 1.00 calc . . .
H(10) H 0.5770 0.3880 0.1201 0.0653 Uiso 1.00 calc . . .
H(11) H 0.5538 0.2500 -0.0149 0.0617 Uiso 1.00 calc S . .
H(12) H 0.6495 0.2500 -0.0468 0.0617 Uiso 1.00 calc S . .
N(2*) N 0.7055(4) 0.0655(7) 0.1067(4) 0.041(2) Uani 1.00 d . . .
C(2*) C 0.8267(5) 0.100(1) 0.2753(5) 0.049(2) Uani 1.00 d . . .
C(3*) C 0.9103(5) 0.1060(8) 0.0645(5) 0.041(2) Uani 1.00 d . . .
C(6*) C 0.6172(6) 0.103(1) 0.0679(6) 0.054(2) Uani 1.00 d . . .
F(2*) F 0.5261(7) 0.649(2) 0.3020(9) 0.40(1) Uani 1.00 d . . .
C(5*) C 0.7617(5) -0.0078(9) 0.0310(6) 0.047(2) Uani 1.00 d . . .
H(2*) H 0.6947 -0.0177 0.1512 0.0487 Uiso 1.00 calc . . .
O(2*) O 0.8660(5) 0.018(1) 0.3249(5) 0.087(3) Uani 1.00 d . . .
C(4*) C 0.8536(6) -0.0371(9) 0.0657(6) 0.050(2) Uani 1.00 d . . .
H(3*) H 0.9519 0.1001 0.1145 0.0516 Uiso 1.00 calc . . .
H(4*) H 0.9405 0.1106 0.0038 0.0516 Uiso 1.00 calc . . .
H(9*) H 0.5983 0.0166 0.0284 0.0653 Uiso 1.00 calc . . .
H(10*) H 0.5770 0.1120 0.1201 0.0653 Uiso 1.00 calc . . .
H(7*) H 0.7360 -0.1044 0.0105 0.0549 Uiso 1.00 calc . . .
H(8*) H 0.7636 0.0594 -0.0243 0.0549 Uiso 1.00 calc . . .
H(5*) H 0.8505 -0.0750 0.1300 0.0611 Uiso 1.00 calc . . .
H(6*) H 0.8796 -0.1154 0.0261 0.0611 Uiso 1.00 calc . . .

loop_
_atom_site_aniso_label
_atom_site_aniso_U_11
_atom_site_aniso_U_22
_atom_site_aniso_U_33
_atom_site_aniso_U_12
_atom_site_aniso_U_13
_atom_site_aniso_U_23
Re(1) 0.0359(3) 0.0372(3) 0.0268(3) 0.0000 0.0031(2) 0.0000
F(1) 0.101(9) 0.37(3) 0.087(8) 0.0000 -0.056(7) 0.0000
F(2) 0.153(10) 0.67(5) 0.37(2) 0.25(2) -0.12(1) -0.38(2)
O(1) 0.057(6) 0.15(1) 0.058(6) 0.0000 0.025(5) 0.0000
O(2) 0.096(5) 0.113(6) 0.052(4) -0.038(5) 0.004(4) -0.035(4)
O(3) 0.069(7) 0.110(8) 0.046(5) 0.0000 -0.005(4) 0.0000
O(4) 0.073(6) 0.072(6) 0.059(5) 0.0000 0.029(5) 0.0000
N(1) 0.036(4) 0.018(3) 0.031(4) 0.0000 0.003(3) 0.0000
N(2) 0.047(3) 0.038(3) 0.038(3) 0.017(3) 0.000(3) -0.007(3)
C(1) 0.054(7) 0.077(8) 0.027(5) 0.0000 0.008(5) 0.0000
C(2) 0.050(4) 0.065(5) 0.033(4) 0.000(4) 0.004(3) -0.019(4)
C(3) 0.040(4) 0.034(4) 0.049(4) -0.013(3) 0.006(3) -0.001(3)
C(4) 0.069(5) 0.023(3) 0.058(5) -0.010(4) -0.001(4) -0.001(3)
C(5) 0.072(5) 0.024(3) 0.044(4) 0.010(3) -0.005(4) 0.004(3)
C(6) 0.052(5) 0.065(6) 0.046(4) 0.018(4) -0.002(3) -0.003(4)
C(7) 0.040(6) 0.062(7) 0.056(7) 0.0000 -0.012(5) 0.0000
C(8) 0.043(7) 0.11(1) 0.054(8) 0.0000 0.009(6) 0.0000
C(9) 0.058(7) 0.021(4) 0.039(5) 0.0000 0.003(5) 0.0000
N(2*) 0.047(3) 0.038(3) 0.038(3) -0.017(3) 0.000(3) 0.007(3)
C(2*) 0.050(4) 0.065(5) 0.033(4) 0.000(4) 0.004(3) 0.019(4)
C(3*) 0.040(4) 0.034(4) 0.049(4) 0.013(3) 0.006(3) 0.001(3)
C(6*) 0.052(5) 0.065(6) 0.046(4) -0.018(4) -0.002(3) 0.003(4)
F(2*) 0.153(10) 0.67(5) 0.37(2) -0.25(2) -0.12(1) 0.38(2)
C(5*) 0.072(5) 0.024(3) 0.044(4) -0.010(3) -0.005(4) -0.004(3)
O(2*) 0.096(5) 0.113(6) 0.052(4) 0.038(5) 0.004(4) 0.035(4)
C(4*) 0.069(5) 0.023(3) 0.058(5) 0.010(4) -0.001(4) 0.001(3)

loop_
_atom_type_symbol
_atom_type_description
_atom_type_scat_dispersion_real
_atom_type_scat_dispersion_imag
_atom_type_scat_source
C C 0.018 0.009
;International Tables for Crystallography
(1992, Vol. C, Tables 4.2.6.8 and 6.1.1.1)
;
H H 0.000 0.000
;International Tables for Crystallography
(1992, Vol. C, Table 6.1.1.2)
;
N N 0.031 0.018
;International Tables for Crystallography
(1992, Vol. C, Tables 4.2.6.8 and 6.1.1.1)
;
O O 0.049 0.032
;International Tables for Crystallography
(1992, Vol. C, Tables 4.2.6.8 and 6.1.1.1)
;
F F 0.073 0.053
;International Tables for Crystallography
(1992, Vol. C, Tables 4.2.6.8 and 6.1.1.1)
;
Re Re -5.208 5.892
;International Tables for Crystallography
(1992, Vol. C, Tables 4.2.6.8 and 6.1.1.1)
;

loop_
_geom_angle_atom_site_label_1
_geom_angle_atom_site_label_2
_geom_angle_atom_site_label_3
_geom_angle
_geom_angle_site_symmetry_1
_geom_angle_site_symmetry_2
_geom_angle_site_symmetry_3
_geom_angle_publ_flag
? ? ? ? ? ? ? ?

loop_
_geom_bond_atom_site_label_1
_geom_bond_atom_site_label_2
_geom_bond_distance
_geom_bond_site_symmetry_1
_geom_bond_site_symmetry_2
_geom_bond_publ_flag
? ? ? ? ? ?

loop_
_geom_contact_atom_site_label_1
_geom_contact_atom_site_label_2
_geom_contact_distance
_geom_contact_site_symmetry_1
_geom_contact_site_symmetry_2
_geom_contact_publ_flag
? ? ? ? ? ?

loop_
_geom_torsion_atom_site_label_1
_geom_torsion_atom_site_label_2
_geom_torsion_atom_site_label_3
_geom_torsion_atom_site_label_4
_geom_torsion
_geom_torsion_site_symmetry_1
_geom_torsion_site_symmetry_2
_geom_torsion_site_symmetry_3
_geom_torsion_site_symmetry_4
_geom_torsion_publ_flag
? ? ? ? ? ? ? ? ? ?
